data_1548889
loop_
_publ_author_name
'Limbach, Daniel'
'Detert, Heiner'
'Schollmeyer, Dieter'

_publ_section_title
;
 2,6,10-Trichlorotris[1,2,4]triazolo[1,5-<i>a</i>:1',5'-<i>c</i>:1'',5''-<i>e</i>][1,3,5]triazine
;
_journal_coeditor_code WM4072
_journal_issue 2
_journal_name_full IUCrData
_journal_page_first x180212
_journal_paper_doi 10.1107/S2414314618002122
_journal_volume 3
_journal_year 2018
_chemical_formula_iupac 'C6 Cl3 N9'
_chemical_formula_moiety 'C6 Cl3 N9'
_chemical_formula_sum 'C6 Cl3 N9'
_chemical_formula_weight 304.50
_chemical_melting_point 587
_chemical_name_common
;
4,9,14-Trichloro-1,3,5,6,8,10,11,13,15-nonaazatetracyclo\
[10.3.0.0^2,6^.0^7,11^]pentadeca-2,4,7,9,12,14-hexaene
;
_chemical_name_systematic
2,6,10-Trichlorotris[1,2,4]triazolo[1,5-<i>a</i>:1',5'-<i>c</i>:1'',5''-<i>e</i>][1,3,5]triazine
_space_group_crystal_system monoclinic
_space_group_IT_number 15
_space_group_name_Hall '-I 2ya'
_space_group_name_H-M_alt 'I 1 2/a 1'
_symmetry_space_group_name_Hall '-I 2ya'
_symmetry_space_group_name_H-M 'I 1 2/a 1'
_audit_creation_method SHELXL-2014/7
_cell_angle_alpha 90
_cell_angle_beta 115.732(2)
_cell_angle_gamma 90
_cell_formula_units_Z 24
_cell_length_a 22.2914(8)
_cell_length_b 14.1339(3)
_cell_length_c 23.1869(8)
_cell_measurement_reflns_used 23263
_cell_measurement_temperature 193(2)
_cell_measurement_theta_max 28.49
_cell_measurement_theta_min 2.28
_cell_volume 6580.9(4)
_computing_cell_refinement
;
X-AREA (Stoe & Cie, 2006)
;
_computing_data_collection
;
X-AREA (Stoe & Cie, 2006)
;
_computing_data_reduction
;
X-RED (Stoe & Cie, 2006)
;
_computing_molecular_graphics
;
PLATON (Spek, 2015)
;
_computing_publication_material
;
publCIF (Westrip, 2010)
;
_computing_structure_refinement
;
SHELXL2014 (Sheldrick, 2015)
;
_computing_structure_solution
;
SIR2004 (Altomare <i>et al.</i>,  1999)
;
_diffrn_ambient_temperature 193(2)
_diffrn_detector_area_resol_mean 6.67
_diffrn_measured_fraction_theta_full 0.992
_diffrn_measured_fraction_theta_max 0.992
_diffrn_measurement_device '2-circle goniometer'
_diffrn_measurement_device_type 'Stoe IPDS 2T'
_diffrn_measurement_method 'rotation method'
_diffrn_radiation_type MoK\a
_diffrn_radiation_wavelength 0.71069
_diffrn_reflns_av_R_equivalents 0.0201
_diffrn_reflns_limit_h_max 25
_diffrn_reflns_limit_h_min -29
_diffrn_reflns_limit_k_max 16
_diffrn_reflns_limit_k_min -18
_diffrn_reflns_limit_l_max 30
_diffrn_reflns_limit_l_min -30
_diffrn_reflns_number 18928
_diffrn_reflns_theta_full 25.240
_diffrn_reflns_theta_max 28.349
_diffrn_reflns_theta_min 2.278
_exptl_absorpt_coefficient_mu 0.831
_exptl_absorpt_correction_T_max 0.8774
_exptl_absorpt_correction_T_min 0.7692
_exptl_absorpt_correction_type integration
_exptl_absorpt_process_details
;
(<i>X-RED</i> and <i>X-Shape</i>; Stoe, 2006)
;
_exptl_crystal_colour colourless
_exptl_crystal_density_diffrn 1.844
_exptl_crystal_description block
_exptl_crystal_F_000 3600
_exptl_crystal_size_max 0.300
_exptl_crystal_size_mid 0.280
_exptl_crystal_size_min 0.180
_refine_diff_density_max 0.387
_refine_diff_density_min -0.458
_refine_ls_extinction_method none
_refine_ls_goodness_of_fit_ref 1.059
_refine_ls_hydrogen_treatment undef
_refine_ls_matrix_type full
_refine_ls_number_parameters 496
_refine_ls_number_reflns 8167
_refine_ls_number_restraints 0
_refine_ls_restrained_S_all 1.059
_refine_ls_R_factor_all 0.0419
_refine_ls_R_factor_gt 0.0331
_refine_ls_shift/su_max 0.001
_refine_ls_shift/su_mean 0.000
_refine_ls_structure_factor_coef Fsqd
_refine_ls_weighting_details 'w=1/[\s^2^(Fo^2^)+(0.0410P)^2^+6.6621P] where P=(Fo^2^+2Fc^2^)/3'
_refine_ls_weighting_scheme calc
_refine_ls_wR_factor_gt 0.0794
_refine_ls_wR_factor_ref 0.0861
_reflns_number_gt 6939
_reflns_number_total 8167
_reflns_threshold_expression 'I > 2\s(I)'
_cod_data_source_file wm4072sup1.cif
_cod_data_source_block I
_cod_database_code 1548889
_shelx_space_group_comment
;
The symmetry employed for this shelxl refinement is uniquely defined
by the following loop, which should always be used as a source of
symmetry information in preference to the above space-group names.
They are only intended as comments.
;
_shelx_estimated_absorpt_t_min 0.789
_shelx_estimated_absorpt_t_max 0.865

loop_
_space_group_symop_operation_xyz
'x, y, z'
'-x+1/2, y, -z'
'x+1/2, y+1/2, z+1/2'
'-x+1, y+1/2, -z+1/2'
'-x, -y, -z'
'x-1/2, -y, z'
'-x+1/2, -y+1/2, -z+1/2'
'x, -y+1/2, z+1/2'

loop_
_atom_site_type_symbol
_atom_site_label
_atom_site_fract_x
_atom_site_fract_y
_atom_site_fract_z
_atom_site_U_iso_or_equiv
_atom_site_adp_type
_atom_site_calc_flag
_atom_site_occupancy
_atom_site_disorder_assembly
_atom_site_disorder_group
Cl Cl1A 0.50148(3) 0.39879(5) 0.18532(3) 0.05342(14) Uani d 1 . .
Cl Cl2A 0.87848(2) 0.30279(4) 0.19801(2) 0.03969(11) Uani d 1 . .
Cl Cl3A 0.53692(2) 0.14426(4) -0.12187(2) 0.04084(11) Uani d 1 . .
C C1A 0.55042(10) 0.36694(14) 0.14962(9) 0.0358(4) Uani d 1 . .
N N2A 0.61701(8) 0.36660(11) 0.18167(7) 0.0351(3) Uani d 1 . .
C C3A 0.63338(8) 0.33339(11) 0.13616(7) 0.0284(3) Uani d 0.5 A 1
N N4A 0.69499(8) 0.31578(11) 0.13883(7) 0.0277(3) Uani d 0.5 A 1
C C8A 0.70030(7) 0.27587(10) 0.08791(7) 0.0256(3) Uani d 0.5 A 1
N N9A 0.64387(7) 0.25150(10) 0.03465(7) 0.0253(3) Uani d 0.5 A 1
C C13A 0.58295(7) 0.27325(11) 0.03056(7) 0.0269(3) Uani d 0.5 A 1
N N14A 0.57768(8) 0.31568(11) 0.08143(7) 0.0282(3) Uani d 0.5 A 1
N N3A 0.63338(8) 0.33339(11) 0.13616(7) 0.0284(3) Uani d 0.5 A 2
C C4A 0.69499(8) 0.31578(11) 0.13883(7) 0.0277(3) Uani d 0.5 A 2
N N8A 0.70030(7) 0.27587(10) 0.08791(7) 0.0256(3) Uani d 0.5 A 2
C C9A 0.64387(7) 0.25150(10) 0.03465(7) 0.0253(3) Uani d 0.5 A 2
N N13A 0.58295(7) 0.27325(11) 0.03056(7) 0.0269(3) Uani d 0.5 A 2
C C14A 0.57768(8) 0.31568(11) 0.08143(7) 0.0282(3) Uani d 0.5 A 2
N N5A 0.75582(7) 0.33290(11) 0.18605(7) 0.0317(3) Uani d 1 . .
C C6A 0.79407(8) 0.29961(13) 0.15889(8) 0.0297(3) Uani d 1 . .
N N7A 0.76412(7) 0.26461(10) 0.09948(7) 0.0283(3) Uani d 1 . .
N N10A 0.63844(7) 0.20501(10) -0.01787(6) 0.0267(3) Uani d 1 . .
C C11A 0.57228(8) 0.20145(12) -0.05080(8) 0.0286(3) Uani d 1 . .
N N12A 0.53476(7) 0.24124(11) -0.02468(7) 0.0310(3) Uani d 1 . .
N N15A 0.52289(8) 0.33746(11) 0.08844(8) 0.0340(3) Uani d 1 . .
Cl Cl1B -0.03894(2) -0.14517(4) 0.12323(2) 0.04130(11) Uani d 1 . .
Cl Cl2B 0.19373(2) 0.26427(3) 0.37720(2) 0.03809(11) Uani d 1 . .
Cl Cl3B 0.34584(2) -0.04467(4) 0.16120(2) 0.04261(12) Uani d 1 . .
C C1B 0.03567(8) -0.09030(12) 0.15949(7) 0.0272(3) Uani d 1 . .
N N2B 0.04426(7) -0.02136(10) 0.20196(6) 0.0262(3) Uani d 1 . .
C C3B 0.10762(7) 0.00306(10) 0.21697(7) 0.0240(3) Uani d 0.5 B 1
N N4B 0.14546(7) 0.07184(11) 0.25812(7) 0.0245(3) Uani d 0.5 B 1
C C8B 0.20791(7) 0.08929(11) 0.26455(7) 0.0259(3) Uani d 0.5 B 1
N N9B 0.23295(7) 0.03744(11) 0.22978(7) 0.0258(3) Uani d 0.5 B 1
C C13B 0.19638(7) -0.03440(10) 0.19183(7) 0.0244(3) Uani d 0.5 B 1
N N14B 0.13290(7) -0.05090(10) 0.18444(7) 0.0250(3) Uani d 0.5 B 1
N N3B 0.10762(7) 0.00306(10) 0.21697(7) 0.0240(3) Uani d 0.5 B 2
C C4B 0.14546(7) 0.07184(11) 0.25812(7) 0.0245(3) Uani d 0.5 B 2
N N8B 0.20791(7) 0.08929(11) 0.26455(7) 0.0259(3) Uani d 0.5 B 2
C C9B 0.23295(7) 0.03744(11) 0.22978(7) 0.0258(3) Uani d 0.5 B 2
N N13B 0.19638(7) -0.03440(10) 0.19183(7) 0.0244(3) Uani d 0.5 B 2
C C14B 0.13290(7) -0.05090(10) 0.18444(7) 0.0250(3) Uani d 0.5 B 2
N N5B 0.12973(7) 0.12899(11) 0.29535(6) 0.0281(3) Uani d 1 . .
C C6B 0.18603(8) 0.17931(12) 0.32303(7) 0.0281(3) Uani d 1 . .
N N7B 0.23611(7) 0.15932(11) 0.30712(7) 0.0300(3) Uani d 1 . .
N N10B 0.29105(7) 0.04625(11) 0.22639(7) 0.0300(3) Uani d 1 . .
C C11B 0.28553(8) -0.02412(13) 0.18536(8) 0.0299(3) Uani d 1 . .
N N12B 0.22964(7) -0.07627(11) 0.16268(7) 0.0290(3) Uani d 1 . .
N N15B 0.08717(7) -0.11262(10) 0.14640(6) 0.0287(3) Uani d 1 . .
Cl Cl1C 0.32389(3) 0.50215(3) 0.48481(2) 0.04398(12) Uani d 1 . .
Cl Cl2C 0.37800(10) -0.07162(15) 0.57091(10) 0.0609(5) Uani d 0.6 C 1
Cl Cl2D 0.3429(2) -0.0747(2) 0.55162(17) 0.0867(12) Uani d 0.4 C 2
Cl Cl3C 0.44665(3) 0.14551(4) 0.26997(2) 0.04630(12) Uani d 1 . .
C C1C 0.33835(9) 0.39221(12) 0.46512(8) 0.0299(3) Uani d 1 . .
N N2C 0.33716(7) 0.31761(10) 0.50027(6) 0.0294(3) Uani d 1 . .
C C3C 0.35413(8) 0.24852(11) 0.47082(7) 0.0275(3) Uani d 0.5 D 1
N N4C 0.36250(9) 0.15409(11) 0.48472(7) 0.0325(3) Uani d 0.5 D 1
C C8C 0.38457(10) 0.09598(11) 0.45145(8) 0.0363(4) Uani d 0.5 D 1
N N9C 0.39712(8) 0.13188(12) 0.40286(7) 0.0313(3) Uani d 0.5 D 1
C C13C 0.38372(8) 0.22401(11) 0.38575(7) 0.0282(3) Uani d 0.5 D 1
N N14C 0.36346(8) 0.28308(11) 0.42062(7) 0.0274(3) Uani d 0.5 D 1
N N3C 0.35413(8) 0.24852(11) 0.47082(7) 0.0275(3) Uani d 0.5 D 2
C C4C 0.36250(9) 0.15409(11) 0.48472(7) 0.0325(3) Uani d 0.5 D 2
N N8C 0.38457(10) 0.09598(11) 0.45145(8) 0.0363(4) Uani d 0.5 D 2
C C9C 0.39712(8) 0.13188(12) 0.40286(7) 0.0313(3) Uani d 0.5 D 2
N N13C 0.38372(8) 0.22401(11) 0.38575(7) 0.0282(3) Uani d 0.5 D 2
C C14C 0.36346(8) 0.28308(11) 0.42062(7) 0.0274(3) Uani d 0.5 D 2
N N5C 0.35267(11) 0.10627(12) 0.52975(8) 0.0474(5) Uani d 1 . .
C C6C 0.37046(18) 0.01955(15) 0.51999(12) 0.0617(8) Uani d 1 . .
N N7C 0.38969(13) 0.00700(12) 0.47299(9) 0.0554(5) Uani d 1 . .
N N10C 0.42092(8) 0.08836(12) 0.36577(7) 0.0377(3) Uani d 1 . .
C C11C 0.41959(9) 0.16014(14) 0.32734(8) 0.0343(4) Uani d 1 . .
N N12C 0.39729(7) 0.24434(11) 0.33634(7) 0.0319(3) Uani d 1 . .
N N15C 0.35373(8) 0.37692(10) 0.41579(7) 0.0313(3) Uani d 1 . .

loop_
_atom_site_aniso_label
_atom_site_aniso_U_11
_atom_site_aniso_U_22
_atom_site_aniso_U_33
_atom_site_aniso_U_12
_atom_site_aniso_U_13
_atom_site_aniso_U_23
Cl1A 0.0482(3) 0.0708(4) 0.0576(3) 0.0050(3) 0.0382(3) -0.0124(3)
Cl2A 0.0262(2) 0.0532(3) 0.0350(2) -0.00606(18) 0.00887(16) -0.00842(19)
Cl3A 0.0296(2) 0.0474(3) 0.0382(2) 0.00202(18) 0.00787(17) -0.01813(19)
C1A 0.0391(10) 0.0357(9) 0.0432(10) 0.0012(8) 0.0277(8) -0.0044(7)
N2A 0.0407(8) 0.0368(8) 0.0365(8) -0.0006(7) 0.0250(7) -0.0059(6)
C3A 0.0313(8) 0.0273(7) 0.0316(7) -0.0007(6) 0.0183(6) -0.0021(6)
N4A 0.0289(7) 0.0287(7) 0.0278(7) -0.0032(6) 0.0144(6) -0.0033(6)
C8A 0.0258(7) 0.0264(7) 0.0262(6) -0.0022(6) 0.0127(6) -0.0020(5)
N9A 0.0252(7) 0.0241(7) 0.0278(7) -0.0013(5) 0.0124(6) -0.0019(5)
C13A 0.0272(7) 0.0253(7) 0.0297(7) 0.0009(6) 0.0138(6) -0.0012(6)
N14A 0.0297(7) 0.0278(7) 0.0319(7) 0.0000(6) 0.0179(6) -0.0008(6)
N3A 0.0313(8) 0.0273(7) 0.0316(7) -0.0007(6) 0.0183(6) -0.0021(6)
C4A 0.0289(7) 0.0287(7) 0.0278(7) -0.0032(6) 0.0144(6) -0.0033(6)
N8A 0.0258(7) 0.0264(7) 0.0262(6) -0.0022(6) 0.0127(6) -0.0020(5)
C9A 0.0252(7) 0.0241(7) 0.0278(7) -0.0013(5) 0.0124(6) -0.0019(5)
N13A 0.0272(7) 0.0253(7) 0.0297(7) 0.0009(6) 0.0138(6) -0.0012(6)
C14A 0.0297(7) 0.0278(7) 0.0319(7) 0.0000(6) 0.0179(6) -0.0008(6)
N5A 0.0301(7) 0.0357(8) 0.0288(7) -0.0060(6) 0.0124(6) -0.0064(6)
C6A 0.0287(8) 0.0321(8) 0.0280(7) -0.0040(7) 0.0120(6) -0.0026(6)
N7A 0.0251(7) 0.0317(7) 0.0295(7) -0.0033(6) 0.0131(5) -0.0025(5)
N10A 0.0288(7) 0.0241(6) 0.0278(6) -0.0002(5) 0.0128(5) -0.0040(5)
C11A 0.0273(8) 0.0251(7) 0.0308(8) 0.0006(6) 0.0103(6) -0.0045(6)
N12A 0.0267(7) 0.0304(7) 0.0339(7) 0.0002(6) 0.0115(6) -0.0047(6)
N15A 0.0320(7) 0.0335(8) 0.0442(8) -0.0002(6) 0.0235(7) -0.0027(6)
Cl1B 0.0257(2) 0.0455(3) 0.0466(2) -0.00941(18) 0.00993(18) -0.0154(2)
Cl2B 0.0333(2) 0.0451(2) 0.0369(2) -0.00612(18) 0.01624(17) -0.01918(18)
Cl3B 0.0353(2) 0.0547(3) 0.0499(3) 0.0018(2) 0.0298(2) -0.0085(2)
C1B 0.0229(7) 0.0290(8) 0.0256(7) -0.0008(6) 0.0066(6) 0.0004(6)
N2B 0.0205(6) 0.0289(7) 0.0270(6) 0.0005(5) 0.0083(5) 0.0010(5)
C3B 0.0223(6) 0.0260(7) 0.0237(6) -0.0001(5) 0.0100(5) -0.0002(5)
N4B 0.0219(6) 0.0281(7) 0.0251(6) -0.0022(5) 0.0117(5) -0.0029(5)
C8B 0.0226(7) 0.0305(7) 0.0263(6) -0.0017(6) 0.0124(5) -0.0037(5)
N9B 0.0237(7) 0.0303(7) 0.0250(6) 0.0005(6) 0.0122(5) -0.0008(5)
C13B 0.0258(7) 0.0259(7) 0.0239(6) 0.0024(5) 0.0131(5) 0.0004(5)
N14B 0.0244(7) 0.0262(7) 0.0245(6) 0.0008(6) 0.0108(5) -0.0003(5)
N3B 0.0223(6) 0.0260(7) 0.0237(6) -0.0001(5) 0.0100(5) -0.0002(5)
C4B 0.0219(6) 0.0281(7) 0.0251(6) -0.0022(5) 0.0117(5) -0.0029(5)
N8B 0.0226(7) 0.0305(7) 0.0263(6) -0.0017(6) 0.0124(5) -0.0037(5)
C9B 0.0237(7) 0.0303(7) 0.0250(6) 0.0005(6) 0.0122(5) -0.0008(5)
N13B 0.0258(7) 0.0259(7) 0.0239(6) 0.0024(5) 0.0131(5) 0.0004(5)
C14B 0.0244(7) 0.0262(7) 0.0245(6) 0.0008(6) 0.0108(5) -0.0003(5)
N5B 0.0266(7) 0.0332(7) 0.0277(6) -0.0023(6) 0.0147(5) -0.0056(5)
C6B 0.0260(7) 0.0340(8) 0.0252(7) -0.0024(6) 0.0119(6) -0.0062(6)
N7B 0.0251(7) 0.0361(8) 0.0290(7) -0.0053(6) 0.0120(5) -0.0088(6)
N10B 0.0243(7) 0.0374(8) 0.0324(7) 0.0011(6) 0.0161(6) -0.0011(6)
C11B 0.0269(8) 0.0370(9) 0.0296(8) 0.0053(7) 0.0159(6) 0.0020(6)
N12B 0.0308(7) 0.0329(7) 0.0277(6) 0.0049(6) 0.0167(6) -0.0004(5)
N15B 0.0277(7) 0.0297(7) 0.0259(6) -0.0018(6) 0.0089(5) -0.0034(5)
Cl1C 0.0671(3) 0.0253(2) 0.0365(2) 0.0053(2) 0.0195(2) 0.00042(16)
Cl2C 0.1152(13) 0.0258(5) 0.0583(9) 0.0025(8) 0.0531(9) 0.0101(5)
Cl2D 0.190(4) 0.0261(8) 0.088(2) -0.001(2) 0.101(3) 0.0078(13)
Cl3C 0.0477(3) 0.0601(3) 0.0392(2) -0.0060(2) 0.0265(2) -0.0083(2)
C1C 0.0332(8) 0.0255(8) 0.0242(7) -0.0017(6) 0.0061(6) 0.0002(6)
N2C 0.0347(7) 0.0251(7) 0.0238(6) -0.0039(6) 0.0085(5) -0.0030(5)
C3C 0.0316(7) 0.0240(7) 0.0231(6) -0.0040(6) 0.0081(6) -0.0001(5)
N4C 0.0472(9) 0.0236(7) 0.0275(7) -0.0015(7) 0.0170(7) 0.0011(6)
C8C 0.0551(11) 0.0244(7) 0.0308(8) 0.0008(7) 0.0198(7) 0.0016(6)
N9C 0.0364(8) 0.0303(8) 0.0259(7) -0.0005(6) 0.0123(6) -0.0015(6)
C13C 0.0256(7) 0.0309(8) 0.0255(7) -0.0036(6) 0.0085(6) 0.0010(6)
N14C 0.0281(7) 0.0257(7) 0.0247(6) -0.0022(6) 0.0081(6) 0.0026(5)
N3C 0.0316(7) 0.0240(7) 0.0231(6) -0.0040(6) 0.0081(6) -0.0001(5)
C4C 0.0472(9) 0.0236(7) 0.0275(7) -0.0015(7) 0.0170(7) 0.0011(6)
N8C 0.0551(11) 0.0244(7) 0.0308(8) 0.0008(7) 0.0198(7) 0.0016(6)
C9C 0.0364(8) 0.0303(8) 0.0259(7) -0.0005(6) 0.0123(6) -0.0015(6)
N13C 0.0256(7) 0.0309(8) 0.0255(7) -0.0036(6) 0.0085(6) 0.0010(6)
C14C 0.0281(7) 0.0257(7) 0.0247(6) -0.0022(6) 0.0081(6) 0.0026(5)
N5C 0.0880(14) 0.0256(7) 0.0402(9) -0.0033(8) 0.0387(9) 0.0018(6)
C6C 0.126(2) 0.0252(9) 0.0548(13) -0.0025(12) 0.0585(16) 0.0027(9)
N7C 0.1067(18) 0.0243(8) 0.0482(10) 0.0027(9) 0.0458(11) 0.0021(7)
N10C 0.0422(9) 0.0388(8) 0.0315(7) 0.0011(7) 0.0156(7) -0.0051(6)
C11C 0.0305(8) 0.0443(10) 0.0279(8) -0.0067(7) 0.0124(7) -0.0055(7)
N12C 0.0282(7) 0.0396(8) 0.0273(7) -0.0070(6) 0.0114(6) 0.0003(6)
N15C 0.0350(8) 0.0264(7) 0.0289(7) -0.0021(6) 0.0103(6) 0.0031(5)

loop_
_atom_type_symbol
_atom_type_description
_atom_type_scat_dispersion_real
_atom_type_scat_dispersion_imag
_atom_type_scat_source
C C 0.0033 0.0016 'International Tables Vol C Tables 4.2.6.8 and 6.1.1.4'
Cl Cl 0.1484 0.1585 'International Tables Vol C Tables 4.2.6.8 and 6.1.1.4'
N N 0.0061 0.0033 'International Tables Vol C Tables 4.2.6.8 and 6.1.1.4'

loop_
_exptl_crystal_face_index_h
_exptl_crystal_face_index_k
_exptl_crystal_face_index_l
_exptl_crystal_face_perp_dist
0 -1 -1 0.1030
0 1 1 0.0720
0 -1 1 0.1210
0 1 -1 0.1420
1 0 0 0.1100
-1 0 1 0.1850

loop_
_geom_angle_atom_site_label_1
_geom_angle_atom_site_label_2
_geom_angle_atom_site_label_3
_geom_angle
N2A C1A N15A 118.16(15)
N2A C1A Cl1A 121.58(14)
N15A C1A Cl1A 120.20(15)
C1A N2A N3A 100.32(14)
C1A N2A C3A 100.32(14)
N2A C3A N14A 110.39(14)
N2A C3A N4A 129.58(15)
N14A C3A N4A 120.02(14)
N5A N4A C8A 110.17(14)
N5A N4A C3A 129.86(14)
C8A N4A C3A 119.97(14)
N7A C8A N4A 111.18(13)
N7A C8A N9A 129.13(14)
N4A C8A N9A 119.68(14)
N10A N9A C13A 110.78(13)
N10A N9A C8A 128.80(14)
C13A N9A C8A 120.41(14)
N12A C13A N9A 110.64(13)
N12A C13A N14A 129.42(15)
N9A C13A N14A 119.74(14)
N15A N14A C3A 110.91(14)
N15A N14A C13A 128.97(15)
C3A N14A C13A 119.89(14)
N2A N3A C14A 110.39(14)
N2A N3A C4A 129.58(15)
C14A N3A C4A 120.02(14)
N5A C4A N8A 110.17(14)
N5A C4A N3A 129.86(14)
N8A C4A N3A 119.97(14)
N7A N8A C4A 111.18(13)
N7A N8A C9A 129.13(14)
C4A N8A C9A 119.68(14)
N10A C9A N13A 110.78(13)
N10A C9A N8A 128.80(14)
N13A C9A N8A 120.41(14)
N12A N13A C9A 110.64(13)
N12A N13A C14A 129.42(15)
C9A N13A C14A 119.74(14)
N15A C14A N3A 110.91(14)
N15A C14A N13A 128.97(15)
N3A C14A N13A 119.89(14)
C4A N5A C6A 100.13(13)
N4A N5A C6A 100.13(13)
N7A C6A N5A 118.49(15)
N7A C6A Cl2A 120.11(13)
N5A C6A Cl2A 121.40(13)
C6A N7A C8A 100.03(13)
C6A N7A N8A 100.03(13)
C11A N10A N9A 100.33(13)
C11A N10A C9A 100.33(13)
N10A C11A N12A 118.26(14)
N10A C11A Cl3A 120.44(12)
N12A C11A Cl3A 121.25(13)
N13A N12A C11A 99.99(13)
C13A N12A C11A 99.99(13)
C14A N15A C1A 100.21(15)
N14A N15A C1A 100.21(15)
N2B C1B N15B 118.21(14)
N2B C1B Cl1B 119.68(13)
N15B C1B Cl1B 122.10(13)
C1B N2B N3B 100.14(13)
C1B N2B C3B 100.14(13)
N2B C3B N14B 110.81(13)
N2B C3B N4B 128.60(14)
N14B C3B N4B 120.59(13)
N5B N4B C8B 111.34(13)
N5B N4B C3B 128.73(14)
C8B N4B C3B 119.93(13)
N7B C8B N4B 110.16(13)
N7B C8B N9B 130.03(14)
N4B C8B N9B 119.81(14)
N10B N9B C13B 110.82(13)
N10B N9B C8B 129.44(15)
C13B N9B C8B 119.74(13)
N12B C13B N9B 110.44(13)
N12B C13B N14B 129.07(14)
N9B C13B N14B 120.32(13)
N15B N14B C3B 110.56(13)
N15B N14B C13B 129.96(14)
C3B N14B C13B 119.42(14)
N2B N3B C14B 110.81(13)
N2B N3B C4B 128.60(14)
C14B N3B C4B 120.59(13)
N5B C4B N8B 111.34(13)
N5B C4B N3B 128.73(14)
N8B C4B N3B 119.93(13)
N7B N8B C4B 110.16(13)
N7B N8B C9B 130.03(14)
C4B N8B C9B 119.81(14)
N10B C9B N13B 110.82(13)
N10B C9B N8B 129.44(15)
N13B C9B N8B 119.74(13)
N12B N13B C9B 110.44(13)
N12B N13B C14B 129.07(14)
C9B N13B C14B 120.32(13)
N15B C14B N3B 110.56(13)
N15B C14B N13B 129.96(14)
N3B C14B N13B 119.42(14)
C4B N5B C6B 100.17(13)
N4B N5B C6B 100.17(13)
N5B C6B N7B 118.18(14)
N5B C6B Cl2B 120.31(12)
N7B C6B Cl2B 121.50(13)
N8B N7B C6B 100.15(13)
C8B N7B C6B 100.15(13)
C9B N10B C11B 100.34(14)
N9B N10B C11B 100.34(14)
N12B C11B N10B 117.86(14)
N12B C11B Cl3B 120.79(13)
N10B C11B Cl3B 121.32(14)
N13B N12B C11B 100.53(13)
C13B N12B C11B 100.53(13)
C14B N15B C1B 100.28(13)
N14B N15B C1B 100.28(13)
N2C C1C N15C 118.03(15)
N2C C1C Cl1C 120.19(13)
N15C C1C Cl1C 121.73(13)
N3C N2C C1C 100.34(13)
C3C N2C C1C 100.34(13)
N2C C3C N14C 110.94(14)
N2C C3C N4C 129.26(15)
N14C C3C N4C 119.80(15)
N5C N4C C8C 111.11(15)
N5C N4C C3C 128.67(16)
C8C N4C C3C 120.21(15)
N7C C8C N4C 110.46(16)
N7C C8C N9C 129.73(17)
N4C C8C N9C 119.80(15)
N10C N9C C13C 110.55(15)
N10C N9C C8C 129.54(16)
C13C N9C C8C 119.89(15)
N12C C13C N9C 110.74(15)
N12C C13C N14C 129.10(15)
N9C C13C N14C 120.02(14)
N15C N14C C3C 110.34(14)
N15C N14C C13C 129.60(14)
C3C N14C C13C 119.95(14)
N2C N3C C14C 110.94(14)
N2C N3C C4C 129.26(15)
C14C N3C C4C 119.80(15)
N5C C4C N8C 111.11(15)
N5C C4C N3C 128.67(16)
N8C C4C N3C 120.21(15)
N7C N8C C4C 110.46(16)
N7C N8C C9C 129.73(17)
C4C N8C C9C 119.80(15)
N10C C9C N13C 110.55(15)
N10C C9C N8C 129.54(16)
N13C C9C N8C 119.89(15)
N12C N13C C9C 110.74(15)
N12C N13C C14C 129.10(15)
C9C N13C C14C 120.02(14)
N15C C14C N3C 110.34(14)
N15C C14C N13C 129.60(14)
N3C C14C N13C 119.95(14)
C6C N5C N4C 99.77(16)
C6C N5C C4C 99.77(16)
N5C C6C N7C 118.70(18)
N5C C6C Cl2C 121.50(18)
N7C C6C Cl2C 119.40(19)
N5C C6C Cl2D 116.2(2)
N7C C6C Cl2D 122.1(2)
N8C N7C C6C 99.94(17)
C8C N7C C6C 99.94(17)
C9C N10C C11C 100.27(15)
N9C N10C C11C 100.27(15)
N12C C11C N10C 118.08(16)
N12C C11C Cl3C 120.85(14)
N10C C11C Cl3C 121.06(15)
N13C N12C C11C 100.35(14)
C13C N12C C11C 100.35(14)
C14C N15C C1C 100.34(13)
N14C N15C C1C 100.34(13)

loop_
_geom_bond_atom_site_label_1
_geom_bond_atom_site_label_2
_geom_bond_distance
Cl1A C1A 1.6917(17)
Cl2A C6A 1.6980(17)
Cl3A C11A 1.6920(16)
C1A N2A 1.341(3)
C1A N15A 1.344(2)
N2A N3A 1.342(2)
N2A C3A 1.342(2)
C3A N14A 1.359(2)
C3A N4A 1.370(2)
N4A N5A 1.344(2)
N4A C8A 1.3593(19)
C8A N7A 1.338(2)
C8A N9A 1.370(2)
N9A N10A 1.3423(19)
N9A C13A 1.355(2)
C13A N12A 1.343(2)
C13A N14A 1.373(2)
N14A N15A 1.336(2)
N3A C14A 1.359(2)
N3A C4A 1.370(2)
C4A N5A 1.344(2)
C4A N8A 1.3593(19)
N8A N7A 1.338(2)
N8A C9A 1.370(2)
C9A N10A 1.3423(19)
C9A N13A 1.355(2)
N13A N12A 1.343(2)
N13A C14A 1.373(2)
C14A N15A 1.336(2)
N5A C6A 1.346(2)
C6A N7A 1.338(2)
N10A C11A 1.335(2)
C11A N12A 1.350(2)
Cl1B C1B 1.6913(17)
Cl2B C6B 1.6917(16)
Cl3B C11B 1.6908(16)
C1B N2B 1.339(2)
C1B N15B 1.346(2)
N2B N3B 1.3446(19)
N2B C3B 1.3446(19)
C3B N14B 1.355(2)
C3B N4B 1.367(2)
N4B N5B 1.3356(19)
N4B C8B 1.3567(19)
C8B N7B 1.345(2)
C8B N9B 1.3745(19)
N9B N10B 1.3370(19)
N9B C13B 1.359(2)
C13B N12B 1.3385(19)
C13B N14B 1.370(2)
N14B N15B 1.341(2)
N3B C14B 1.355(2)
N3B C4B 1.367(2)
C4B N5B 1.3356(19)
C4B N8B 1.3567(19)
N8B N7B 1.345(2)
N8B C9B 1.3745(19)
C9B N10B 1.3370(19)
C9B N13B 1.359(2)
N13B N12B 1.3385(19)
N13B C14B 1.370(2)
C14B N15B 1.341(2)
N5B C6B 1.339(2)
C6B N7B 1.349(2)
N10B C11B 1.345(2)
C11B N12B 1.343(2)
Cl1C C1C 1.6896(18)
Cl2C C6C 1.706(3)
Cl2D C6C 1.756(4)
Cl3C C11C 1.6950(18)
C1C N2C 1.340(2)
C1C N15C 1.347(2)
N2C N3C 1.337(2)
N2C C3C 1.337(2)
C3C N14C 1.359(2)
C3C N4C 1.367(2)
N4C N5C 1.339(2)
N4C C8C 1.357(2)
C8C N7C 1.340(2)
C8C N9C 1.371(2)
N9C N10C 1.340(2)
N9C C13C 1.356(2)
C13C N12C 1.337(2)
C13C N14C 1.368(2)
N14C N15C 1.341(2)
N3C C14C 1.359(2)
N3C C4C 1.367(2)
C4C N5C 1.339(2)
C4C N8C 1.357(2)
N8C N7C 1.340(2)
N8C C9C 1.371(2)
C9C N10C 1.340(2)
C9C N13C 1.356(2)
N13C N12C 1.337(2)
N13C C14C 1.368(2)
C14C N15C 1.341(2)
N5C C6C 1.337(3)
C6C N7C 1.345(3)
N10C C11C 1.342(3)
C11C N12C 1.340(2)

loop_
_geom_torsion_atom_site_label_1
_geom_torsion_atom_site_label_2
_geom_torsion_atom_site_label_3
_geom_torsion_atom_site_label_4
_geom_torsion
N15A C1A N2A N3A -0.1(2)
Cl1A C1A N2A N3A 177.29(14)
N15A C1A N2A C3A -0.1(2)
Cl1A C1A N2A C3A 177.29(14)
C1A N2A C3A N14A -0.39(19)
C1A N2A C3A N4A -179.60(18)
N2A C3A N4A N5A -5.1(3)
N14A C3A N4A N5A 175.73(17)
N2A C3A N4A C8A 175.62(16)
N14A C3A N4A C8A -3.5(2)
N5A N4A C8A N7A 0.39(19)
C3A N4A C8A N7A 179.78(14)
N5A N4A C8A N9A 179.14(14)
C3A N4A C8A N9A -1.5(2)
N7A C8A N9A N10A 4.4(3)
N4A C8A N9A N10A -174.10(15)
N7A C8A N9A C13A -176.60(16)
N4A C8A N9A C13A 4.9(2)
N10A N9A C13A N12A 0.52(19)
C8A N9A C13A N12A -178.64(14)
N10A N9A C13A N14A 175.86(14)
C8A N9A C13A N14A -3.3(2)
N2A C3A N14A N15A 0.8(2)
N4A C3A N14A N15A -179.95(15)
N2A C3A N14A C13A -174.17(15)
N4A C3A N14A C13A 5.1(2)
N12A C13A N14A N15A -1.3(3)
N9A C13A N14A N15A -175.61(16)
N12A C13A N14A C3A 172.63(16)
N9A C13A N14A C3A -1.7(2)
C1A N2A N3A C14A -0.39(19)
C1A N2A N3A C4A -179.60(18)
N2A N3A C4A N5A -5.1(3)
C14A N3A C4A N5A 175.73(17)
N2A N3A C4A N8A 175.62(16)
C14A N3A C4A N8A -3.5(2)
N5A C4A N8A N7A 0.39(19)
N3A C4A N8A N7A 179.78(14)
N5A C4A N8A C9A 179.14(14)
N3A C4A N8A C9A -1.5(2)
N7A N8A C9A N10A 4.4(3)
C4A N8A C9A N10A -174.10(15)
N7A N8A C9A N13A -176.60(16)
C4A N8A C9A N13A 4.9(2)
N10A C9A N13A N12A 0.52(19)
N8A C9A N13A N12A -178.64(14)
N10A C9A N13A C14A 175.86(14)
N8A C9A N13A C14A -3.3(2)
N2A N3A C14A N15A 0.8(2)
C4A N3A C14A N15A -179.95(15)
N2A N3A C14A N13A -174.17(15)
C4A N3A C14A N13A 5.1(2)
N12A N13A C14A N15A -1.3(3)
C9A N13A C14A N15A -175.61(16)
N12A N13A C14A N3A 172.63(16)
C9A N13A C14A N3A -1.7(2)
N8A C4A N5A C6A -0.72(18)
N3A C4A N5A C6A 179.97(17)
C8A N4A N5A C6A -0.72(18)
C3A N4A N5A C6A 179.97(17)
C4A N5A C6A N7A 0.9(2)
N4A N5A C6A N7A 0.9(2)
C4A N5A C6A Cl2A -179.94(13)
N4A N5A C6A Cl2A -179.94(13)
N5A C6A N7A C8A -0.7(2)
Cl2A C6A N7A C8A -179.85(13)
N5A C6A N7A N8A -0.7(2)
Cl2A C6A N7A N8A -179.85(13)
N4A C8A N7A C6A 0.15(18)
N9A C8A N7A C6A -178.46(17)
C4A N8A N7A C6A 0.15(18)
C9A N8A N7A C6A -178.46(17)
C13A N9A N10A C11A -0.39(17)
C8A N9A N10A C11A 178.68(16)
N13A C9A N10A C11A -0.39(17)
N8A C9A N10A C11A 178.68(16)
N9A N10A C11A N12A 0.2(2)
C9A N10A C11A N12A 0.2(2)
N9A N10A C11A Cl3A -177.25(12)
C9A N10A C11A Cl3A -177.25(12)
C9A N13A N12A C11A -0.38(18)
C14A N13A N12A C11A -175.13(17)
N9A C13A N12A C11A -0.38(18)
N14A C13A N12A C11A -175.13(17)
N10A C11A N12A N13A 0.1(2)
Cl3A C11A N12A N13A 177.51(13)
N10A C11A N12A C13A 0.1(2)
Cl3A C11A N12A C13A 177.51(13)
N3A C14A N15A C1A -0.72(19)
N13A C14A N15A C1A 173.62(17)
C3A N14A N15A C1A -0.72(19)
C13A N14A N15A C1A 173.62(17)
N2A C1A N15A C14A 0.5(2)
Cl1A C1A N15A C14A -176.90(14)
N2A C1A N15A N14A 0.5(2)
Cl1A C1A N15A N14A -176.90(14)
N15B C1B N2B N3B 0.52(19)
Cl1B C1B N2B N3B -178.50(12)
N15B C1B N2B C3B 0.52(19)
Cl1B C1B N2B C3B -178.50(12)
C1B N2B C3B N14B -0.51(17)
C1B N2B C3B N4B 179.00(16)
N2B C3B N4B N5B 3.0(3)
N14B C3B N4B N5B -177.58(15)
N2B C3B N4B C8B -176.60(15)
N14B C3B N4B C8B 2.9(2)
N5B N4B C8B N7B 0.29(19)
C3B N4B C8B N7B 179.93(14)
N5B N4B C8B N9B -179.85(14)
C3B N4B C8B N9B -0.2(2)
N7B C8B N9B N10B -4.1(3)
N4B C8B N9B N10B 176.12(16)
N7B C8B N9B C13B 176.25(16)
N4B C8B N9B C13B -3.6(2)
N10B N9B C13B N12B 0.80(19)
C8B N9B C13B N12B -179.46(14)
N10B N9B C13B N14B -174.97(14)
C8B N9B C13B N14B 4.8(2)
N2B C3B N14B N15B 0.38(18)
N4B C3B N14B N15B -179.17(14)
N2B C3B N14B C13B 177.88(13)
N4B C3B N14B C13B -1.7(2)
N12B C13B N14B N15B -0.1(3)
N9B C13B N14B N15B 174.78(15)
N12B C13B N14B C3B -177.05(15)
N9B C13B N14B C3B -2.2(2)
C1B N2B N3B C14B -0.51(17)
C1B N2B N3B C4B 179.00(16)
N2B N3B C4B N5B 3.0(3)
C14B N3B C4B N5B -177.58(15)
N2B N3B C4B N8B -176.60(15)
C14B N3B C4B N8B 2.9(2)
N5B C4B N8B N7B 0.29(19)
N3B C4B N8B N7B 179.93(14)
N5B C4B N8B C9B -179.85(14)
N3B C4B N8B C9B -0.2(2)
N7B N8B C9B N10B -4.1(3)
C4B N8B C9B N10B 176.12(16)
N7B N8B C9B N13B 176.25(16)
C4B N8B C9B N13B -3.6(2)
N10B C9B N13B N12B 0.80(19)
N8B C9B N13B N12B -179.46(14)
N10B C9B N13B C14B -174.97(14)
N8B C9B N13B C14B 4.8(2)
N2B N3B C14B N15B 0.38(18)
C4B N3B C14B N15B -179.17(14)
N2B N3B C14B N13B 177.88(13)
C4B N3B C14B N13B -1.7(2)
N12B N13B C14B N15B -0.1(3)
C9B N13B C14B N15B 174.78(15)
N12B N13B C14B N3B -177.05(15)
C9B N13B C14B N3B -2.2(2)
N8B C4B N5B C6B -0.03(18)
N3B C4B N5B C6B -179.63(16)
C8B N4B N5B C6B -0.03(18)
C3B N4B N5B C6B -179.63(16)
C4B N5B C6B N7B -0.3(2)
N4B N5B C6B N7B -0.3(2)
C4B N5B C6B Cl2B -179.36(13)
N4B N5B C6B Cl2B -179.36(13)
C4B N8B N7B C6B -0.40(18)
C9B N8B N7B C6B 179.77(17)
N4B C8B N7B C6B -0.40(18)
N9B C8B N7B C6B 179.77(17)
N5B C6B N7B N8B 0.4(2)
Cl2B C6B N7B N8B 179.52(13)
N5B C6B N7B C8B 0.4(2)
Cl2B C6B N7B C8B 179.52(13)
N13B C9B N10B C11B -0.45(18)
N8B C9B N10B C11B 179.83(16)
C13B N9B N10B C11B -0.45(18)
C8B N9B N10B C11B 179.83(16)
C9B N10B C11B N12B 0.0(2)
N9B N10B C11B N12B 0.0(2)
C9B N10B C11B Cl3B 178.23(12)
N9B N10B C11B Cl3B 178.23(12)
C9B N13B N12B C11B -0.72(17)
C14B N13B N12B C11B 174.57(16)
N9B C13B N12B C11B -0.72(17)
N14B C13B N12B C11B 174.57(16)
N10B C11B N12B N13B 0.5(2)
Cl3B C11B N12B N13B -177.80(12)
N10B C11B N12B C13B 0.5(2)
Cl3B C11B N12B C13B -177.80(12)
N3B C14B N15B C1B -0.06(17)
N13B C14B N15B C1B -177.21(16)
C3B N14B N15B C1B -0.06(17)
C13B N14B N15B C1B -177.21(16)
N2B C1B N15B C14B -0.30(19)
Cl1B C1B N15B C14B 178.69(12)
N2B C1B N15B N14B -0.30(19)
Cl1B C1B N15B N14B 178.69(12)
N15C C1C N2C N3C 0.7(2)
Cl1C C1C N2C N3C -176.86(13)
N15C C1C N2C C3C 0.7(2)
Cl1C C1C N2C C3C -176.86(13)
C1C N2C C3C N14C -0.86(17)
C1C N2C C3C N4C 179.11(18)
N2C C3C N4C N5C 3.5(3)
N14C C3C N4C N5C -176.54(19)
N2C C3C N4C C8C -175.34(17)
N14C C3C N4C C8C 4.6(3)
N5C N4C C8C N7C 0.5(3)
C3C N4C C8C N7C 179.51(19)
N5C N4C C8C N9C 179.58(18)
C3C N4C C8C N9C -1.4(3)
N7C C8C N9C N10C -3.5(4)
N4C C8C N9C N10C 177.59(18)
N7C C8C N9C C13C 175.0(2)
N4C C8C N9C C13C -3.9(3)
N10C N9C C13C N12C 0.8(2)
C8C N9C C13C N12C -177.96(16)
N10C N9C C13C N14C -175.27(15)
C8C N9C C13C N14C 5.9(2)
N2C C3C N14C N15C 0.81(19)
N4C C3C N14C N15C -179.17(15)
N2C C3C N14C C13C 177.41(14)
N4C C3C N14C C13C -2.6(2)
N12C C13C N14C N15C -2.1(3)
N9C C13C N14C N15C 173.15(16)
N12C C13C N14C C3C -178.01(16)
N9C C13C N14C C3C -2.7(2)
C1C N2C N3C C14C -0.86(17)
C1C N2C N3C C4C 179.11(18)
N2C N3C C4C N5C 3.5(3)
C14C N3C C4C N5C -176.54(19)
N2C N3C C4C N8C -175.34(17)
C14C N3C C4C N8C 4.6(3)
N5C C4C N8C N7C 0.5(3)
N3C C4C N8C N7C 179.51(19)
N5C C4C N8C C9C 179.58(18)
N3C C4C N8C C9C -1.4(3)
N7C N8C C9C N10C -3.5(4)
C4C N8C C9C N10C 177.59(18)
N7C N8C C9C N13C 175.0(2)
C4C N8C C9C N13C -3.9(3)
N10C C9C N13C N12C 0.8(2)
N8C C9C N13C N12C -177.96(16)
N10C C9C N13C C14C -175.27(15)
N8C C9C N13C C14C 5.9(2)
N2C N3C C14C N15C 0.81(19)
C4C N3C C14C N15C -179.17(15)
N2C N3C C14C N13C 177.41(14)
C4C N3C C14C N13C -2.6(2)
N12C N13C C14C N15C -2.1(3)
C9C N13C C14C N15C 173.15(16)
N12C N13C C14C N3C -178.01(16)
C9C N13C C14C N3C -2.7(2)
C8C N4C N5C C6C 0.2(3)
C3C N4C N5C C6C -178.7(2)
N8C C4C N5C C6C 0.2(3)
N3C C4C N5C C6C -178.7(2)
N4C N5C C6C N7C -0.9(3)
C4C N5C C6C N7C -0.9(3)
N4C N5C C6C Cl2C 171.8(2)
C4C N5C C6C Cl2D -161.6(2)
C4C N8C N7C C6C -0.9(3)
C9C N8C N7C C6C -179.9(2)
N4C C8C N7C C6C -0.9(3)
N9C C8C N7C C6C -179.9(2)
N5C C6C N7C N8C 1.1(4)
Cl2D C6C N7C N8C 160.7(3)
N5C C6C N7C C8C 1.1(4)
Cl2C C6C N7C C8C -171.7(2)
N13C C9C N10C C11C -0.41(19)
N8C C9C N10C C11C 178.23(19)
C13C N9C N10C C11C -0.41(19)
C8C N9C N10C C11C 178.23(19)
C9C N10C C11C N12C -0.1(2)
N9C N10C C11C N12C -0.1(2)
C9C N10C C11C Cl3C 178.75(13)
N9C N10C C11C Cl3C 178.75(13)
C9C N13C N12C C11C -0.80(18)
C14C N13C N12C C11C 174.84(17)
N9C C13C N12C C11C -0.80(18)
N14C C13C N12C C11C 174.84(17)
N10C C11C N12C N13C 0.6(2)
Cl3C C11C N12C N13C -178.29(13)
N10C C11C N12C C13C 0.6(2)
Cl3C C11C N12C C13C -178.29(13)
N3C C14C N15C C1C -0.33(18)
N13C C14C N15C C1C -176.50(17)
C3C N14C N15C C1C -0.33(18)
C13C N14C N15C C1C -176.50(17)
N2C C1C N15C C14C -0.3(2)
Cl1C C1C N15C C14C 177.27(13)
N2C C1C N15C N14C -0.3(2)
Cl1C C1C N15C N14C 177.27(13)

_cod_database_fobs_code 1548889
